data_1533946
loop_
_publ_author_name
'Klosek, V.'
'Verniere, A.'
'Ouladdiaf, B.'
'Malaman, B.'

_publ_section_title
;
 Crystal and magnetic structures of the R(=Y, Dy-Tm) Mn Ge compounds
;
_journal_name_full 'Journal of Magnetism and Magnetic Materials'
_journal_page_first 69
_journal_page_last 92
_journal_volume 256
_journal_year 2003
_chemical_formula_sum 'Er Ge Mn'
_chemical_name_systematic 'Er Mn Ge'
_space_group_IT_number 62
_symmetry_space_group_name_Hall '-P 2ac 2n'
_symmetry_space_group_name_H-M 'P n m a'
_cell_angle_alpha 90
_cell_angle_beta 90
_cell_angle_gamma 90
_cell_formula_units_Z 4
_cell_length_a 6.979
_cell_length_b 4.079
_cell_length_c 8.091
_cell_volume 230.329
_citation_journal_id_ASTM JMMMDC
_cod_data_source_file Klosek_JMMMDC_2003_396.cif
_cod_data_source_block Er1Ge1Mn1
_cod_original_cell_volume 230.3293
_cod_original_formula_sum 'Er1 Ge1 Mn1'
_cod_database_code 1533946

loop_
_symmetry_equiv_pos_as_xyz
x,y,z
-x+1/2,-y,z+1/2
x+1/2,-y+1/2,-z+1/2
-x,y+1/2,-z
-x,-y,-z
x-1/2,y,-z-1/2
-x-1/2,y-1/2,z-1/2
x,-y-1/2,z

loop_
_atom_site_label
_atom_site_type_symbol
_atom_site_fract_x
_atom_site_fract_y
_atom_site_fract_z
_atom_site_occupancy
_atom_site_U_iso_or_equiv
Mn1 Mn 0.1377 0.25 0.0574 1 0.0
Ge1 Ge 0.269 0.25 0.3756 1 0.0
Er1 Er 0.0276 0.25 0.678 1 0.0
